data_1566810
loop_
_publ_author_name
'Tang, Qi'
'Shi, Xiaodong'
'Richardson, David'
'Wojtas, Lukasz'
'Shan, Chuan'
'He, Ying'
'Lan, Yu'
'Yuan, Teng'
'Ye, Xiaohan'
'Li, Shi-Jun'
'Zhao, Kai'

_publ_section_title
;
 Design and Synthesis of Stable Four-Coordinated Benzotriazole-Borane with
 Tunable Fluorescence Emission
;
_journal_name_full 'Chemical Science'
_journal_paper_doi 10.1039/D2SC01103D
_journal_year 2022
_chemical_formula_moiety 'C22 H17 B N4 O'
_chemical_formula_sum 'C22 H17 B N4 O'
_chemical_formula_weight 364.20
_space_group_crystal_system triclinic
_space_group_IT_number 2
_space_group_name_Hall '-P 1'
_space_group_name_H-M_alt 'P -1'
_atom_sites_solution_hydrogens mixed
_audit_creation_date 2021-07-02
_audit_creation_method
;
Olex2 1.2
(compiled 2018.05.29 svn.r3508 for OlexSys, GUI svn.r5506)
;
_audit_update_record
;
2021-10-03 deposited with the CCDC.	2022-04-18 downloaded from the CCDC.
;
_cell_angle_alpha 74.2200(8)
_cell_angle_beta 68.3124(6)
_cell_angle_gamma 89.2819(7)
_cell_formula_units_Z 2
_cell_length_a 9.69490(10)
_cell_length_b 9.99890(10)
_cell_length_c 10.3454(2)
_cell_measurement_reflns_used 9524
_cell_measurement_temperature 100(2)
_cell_measurement_theta_max 79.825
_cell_measurement_theta_min 4.618
_cell_volume 892.41(2)
_computing_cell_refinement 'SAINT V8.40B (?, 2016)'
_computing_data_reduction 'SAINT V8.40B (?, 2016)'
_computing_molecular_graphics 'Olex2 (Dolomanov et al., 2009)'
_computing_publication_material 'Olex2 (Dolomanov et al., 2009)'
_computing_structure_refinement 'XL (Sheldrick, 2008)'
_diffrn_ambient_temperature 100.0
_diffrn_measured_fraction_theta_full 0.995
_diffrn_measured_fraction_theta_max 0.972
_diffrn_measurement_device_type 'Bruker D8 Venture Photon II CPAD'
_diffrn_measurement_method 'omega scans'
_diffrn_radiation_monochromator mirrors
_diffrn_radiation_type CuK\a
_diffrn_radiation_wavelength 1.54178
_diffrn_reflns_av_R_equivalents 0.0379
_diffrn_reflns_av_unetI/netI 0.0241
_diffrn_reflns_Laue_measured_fraction_full 0.995
_diffrn_reflns_Laue_measured_fraction_max 0.972
_diffrn_reflns_limit_h_max 12
_diffrn_reflns_limit_h_min -12
_diffrn_reflns_limit_k_max 12
_diffrn_reflns_limit_k_min -12
_diffrn_reflns_limit_l_max 13
_diffrn_reflns_limit_l_min -13
_diffrn_reflns_number 20032
_diffrn_reflns_point_group_measured_fraction_full 0.995
_diffrn_reflns_point_group_measured_fraction_max 0.972
_diffrn_reflns_theta_full 67.679
_diffrn_reflns_theta_max 80.035
_diffrn_reflns_theta_min 4.618
_diffrn_source 'INCOATEC Imus micro-focus source'
_diffrn_standards_number 0
_exptl_absorpt_coefficient_mu 0.678
_exptl_absorpt_correction_T_max 1.0000
_exptl_absorpt_correction_T_min 0.9427
_exptl_absorpt_correction_type multi-scan
_exptl_absorpt_process_details
'SADABS-2016/2 (Bruker,2016/2) was used for absorption correction. wR2(int) was 0.0785 before and 0.0538 after correction. The Ratio of minimum to maximum transmission is 0.9427. The \l/2 correction factor is Not present.'
_exptl_crystal_density_diffrn 1.355
_exptl_crystal_description block
_exptl_crystal_F_000 380
_exptl_crystal_size_max 0.14
_exptl_crystal_size_mid 0.12
_exptl_crystal_size_min 0.02
_refine_diff_density_max 0.278
_refine_diff_density_min -0.267
_refine_diff_density_rms 0.046
_refine_ls_extinction_method none
_refine_ls_goodness_of_fit_ref 1.041
_refine_ls_hydrogen_treatment mixed
_refine_ls_matrix_type full
_refine_ls_number_parameters 258
_refine_ls_number_reflns 3786
_refine_ls_number_restraints 0
_refine_ls_restrained_S_all 1.041
_refine_ls_R_factor_all 0.0467
_refine_ls_R_factor_gt 0.0386
_refine_ls_shift/su_max 0.000
_refine_ls_shift/su_mean 0.000
_refine_ls_structure_factor_coef Fsqd
_refine_ls_weighting_details 'w=1/[\s^2^(Fo^2^)+(0.0449P)^2^+0.4210P] where P=(Fo^2^+2Fc^2^)/3'
_refine_ls_weighting_scheme calc
_refine_ls_wR_factor_gt 0.0950
_refine_ls_wR_factor_ref 0.1014
_reflns_Friedel_coverage 0.000
_reflns_number_gt 3214
_reflns_number_total 3786
_reflns_threshold_expression 'I > 2\s(I)'
_cod_data_source_file d2sc01103d2.cif
_cod_data_source_block n3_r3
_cod_database_code 1566810
_shelx_shelxl_version_number 2018/3
_shelx_space_group_comment
;
The symmetry employed for this shelxl refinement is uniquely defined
by the following loop, which should always be used as a source of
symmetry information in preference to the above space-group names.
They are only intended as comments.
;
_shelx_estimated_absorpt_t_max 0.987
_shelx_estimated_absorpt_t_min 0.911
_olex2_refinement_description
;
1. Fixed Uiso
 At 1.2 times of:
  All C(H) groups
 At 1.5 times of:
  All C(H,H,H) groups
2.a Aromatic/amide H refined with riding coordinates:
 C5(H5), C12(H12), C13(H13), C14(H14), C16(H16), C17(H17), C18(H18), C19(H19),
 C20(H20), C22(H22), C23(H23), C25(H25), C26(H26)
2.b Idealised Me refined as rotating group:
 C28(H28A,H28B,H28C)
;
_olex2_submission_special_instructions 'No special instructions were received'

loop_
_space_group_symop_operation_xyz
'x, y, z'
'-x, -y, -z'

loop_
_atom_site_label
_atom_site_type_symbol
_atom_site_fract_x
_atom_site_fract_y
_atom_site_fract_z
_atom_site_U_iso_or_equiv
_atom_site_adp_type
_atom_site_occupancy
_atom_site_site_symmetry_order
_atom_site_calc_flag
_atom_site_refinement_flags_posn
_atom_site_refinement_flags_adp
_atom_site_refinement_flags_occupancy
_atom_site_disorder_assembly
_atom_site_disorder_group
N1 N 0.53465(15) 0.10474(14) 0.27284(14) 0.0291(3) Uani 1 1 d . . . . .
C2 C 0.52523(14) 0.17903(14) 0.34146(14) 0.0206(3) Uani 1 1 d . . . . .
B3 B 0.51550(16) 0.29244(16) 0.42724(16) 0.0190(3) Uani 1 1 d . . . . .
H3 H 0.6009(18) 0.3844(17) 0.3546(17) 0.023(4) Uiso 1 1 d . . . . .
C4 C 0.34830(14) 0.33993(13) 0.48836(14) 0.0188(3) Uani 1 1 d . . . . .
C5 C 0.27349(14) 0.33912(14) 0.62798(14) 0.0194(3) Uani 1 1 d . . . . .
H5 H 0.177819 0.372707 0.654329 0.023 Uiso 1 1 calc R . . . .
C6 C 0.33520(14) 0.28836(13) 0.73882(14) 0.0180(3) Uani 1 1 d . . . . .
C7 C 0.47517(14) 0.23590(13) 0.69659(14) 0.0170(3) Uani 1 1 d . . . . .
N8 N 0.56100(12) 0.22929(11) 0.56120(12) 0.0177(2) Uani 1 1 d . . . . .
N9 N 0.68584(12) 0.17574(12) 0.55961(12) 0.0188(2) Uani 1 1 d . . . . .
N10 N 0.67991(12) 0.14658(11) 0.69632(11) 0.0177(2) Uani 1 1 d . . . . .
C11 C 0.55011(14) 0.18254(13) 0.78717(14) 0.0171(3) Uani 1 1 d . . . . .
C12 C 0.48705(14) 0.17633(13) 0.93563(14) 0.0183(3) Uani 1 1 d . . . . .
H12 H 0.535008 0.138821 1.000887 0.022 Uiso 1 1 calc R . . . .
C13 C 0.35037(15) 0.22891(14) 0.97876(14) 0.0200(3) Uani 1 1 d . . . . .
H13 H 0.303925 0.228439 1.077431 0.024 Uiso 1 1 calc R . . . .
C14 C 0.27506(14) 0.28377(13) 0.88395(14) 0.0187(3) Uani 1 1 d . . . . .
H14 H 0.181017 0.318137 0.921270 0.022 Uiso 1 1 calc R . . . .
C15 C 0.80352(14) 0.08920(14) 0.72760(13) 0.0174(3) Uani 1 1 d . . . . .
C16 C 0.86980(15) -0.01701(14) 0.67104(14) 0.0214(3) Uani 1 1 d . . . . .
H16 H 0.830441 -0.055972 0.616239 0.026 Uiso 1 1 calc R . . . .
C17 C 0.99566(15) -0.06512(15) 0.69669(15) 0.0248(3) Uani 1 1 d . . . . .
H17 H 1.043933 -0.136515 0.657407 0.030 Uiso 1 1 calc R . . . .
C18 C 1.05065(15) -0.00985(15) 0.77867(15) 0.0244(3) Uani 1 1 d . . . . .
H18 H 1.137477 -0.042154 0.794064 0.029 Uiso 1 1 calc R . . . .
C19 C 0.97932(16) 0.09304(15) 0.83885(16) 0.0249(3) Uani 1 1 d . . . . .
H19 H 1.015378 0.128463 0.898069 0.030 Uiso 1 1 calc R . . . .
C20 C 0.85575(15) 0.14383(14) 0.81243(15) 0.0211(3) Uani 1 1 d . . . . .
H20 H 0.807479 0.215105 0.851918 0.025 Uiso 1 1 calc R . . . .
C21 C 0.27784(14) 0.39187(13) 0.38123(14) 0.0185(3) Uani 1 1 d . . . . .
C22 C 0.36319(14) 0.46513(14) 0.23732(14) 0.0192(3) Uani 1 1 d . . . . .
H22 H 0.468531 0.477614 0.207153 0.023 Uiso 1 1 calc R . . . .
C23 C 0.29885(14) 0.52051(14) 0.13654(14) 0.0194(3) Uani 1 1 d . . . . .
H23 H 0.359728 0.570212 0.039412 0.023 Uiso 1 1 calc R . . . .
C24 C 0.14463(14) 0.50245(13) 0.17928(14) 0.0185(3) Uani 1 1 d . . . . .
C25 C 0.05712(15) 0.42491(14) 0.32094(15) 0.0211(3) Uani 1 1 d . . . . .
H25 H -0.047759 0.409198 0.349510 0.025 Uiso 1 1 calc R . . . .
C26 C 0.12261(15) 0.37091(14) 0.41981(15) 0.0210(3) Uani 1 1 d . . . . .
H26 H 0.061608 0.318496 0.515897 0.025 Uiso 1 1 calc R . . . .
O27 O 0.06928(10) 0.55808(10) 0.09118(10) 0.0232(2) Uani 1 1 d . . . . .
C28 C 0.15679(16) 0.63575(15) -0.05532(15) 0.0238(3) Uani 1 1 d . . . . .
H28A H 0.090709 0.670936 -0.106648 0.036 Uiso 1 1 calc GR . . . .
H28B H 0.223640 0.575008 -0.104281 0.036 Uiso 1 1 calc GR . . . .
H28C H 0.215975 0.714533 -0.055391 0.036 Uiso 1 1 calc GR . . . .

loop_
_atom_site_aniso_label
_atom_site_aniso_U_11
_atom_site_aniso_U_22
_atom_site_aniso_U_33
_atom_site_aniso_U_23
_atom_site_aniso_U_13
_atom_site_aniso_U_12
N1 0.0355(7) 0.0278(6) 0.0278(6) -0.0113(6) -0.0137(5) 0.0026(5)
C2 0.0196(6) 0.0220(7) 0.0182(6) -0.0028(6) -0.0073(5) 0.0026(5)
B3 0.0190(7) 0.0219(7) 0.0163(7) -0.0051(6) -0.0074(5) 0.0033(5)
C4 0.0188(6) 0.0173(6) 0.0206(6) -0.0050(5) -0.0079(5) 0.0015(5)
C5 0.0170(6) 0.0195(6) 0.0217(6) -0.0066(5) -0.0072(5) 0.0036(5)
C6 0.0173(6) 0.0157(6) 0.0204(6) -0.0056(5) -0.0063(5) 0.0013(5)
C7 0.0184(6) 0.0163(6) 0.0164(6) -0.0058(5) -0.0058(5) 0.0009(5)
N8 0.0168(5) 0.0196(5) 0.0171(5) -0.0066(4) -0.0060(4) 0.0034(4)
N9 0.0193(5) 0.0214(5) 0.0164(5) -0.0061(4) -0.0072(4) 0.0041(4)
N10 0.0183(5) 0.0201(5) 0.0155(5) -0.0064(4) -0.0066(4) 0.0033(4)
C11 0.0164(6) 0.0156(6) 0.0191(6) -0.0062(5) -0.0057(5) 0.0009(4)
C12 0.0215(6) 0.0159(6) 0.0174(6) -0.0039(5) -0.0078(5) -0.0001(5)
C13 0.0224(6) 0.0194(6) 0.0154(6) -0.0059(5) -0.0034(5) -0.0020(5)
C14 0.0160(6) 0.0181(6) 0.0205(6) -0.0075(5) -0.0038(5) 0.0014(5)
C15 0.0149(6) 0.0193(6) 0.0148(6) -0.0017(5) -0.0045(5) 0.0016(5)
C16 0.0223(6) 0.0235(7) 0.0171(6) -0.0057(5) -0.0060(5) 0.0037(5)
C17 0.0231(7) 0.0251(7) 0.0220(7) -0.0056(6) -0.0049(5) 0.0082(5)
C18 0.0198(6) 0.0258(7) 0.0222(7) 0.0010(6) -0.0078(5) 0.0041(5)
C19 0.0250(7) 0.0259(7) 0.0241(7) -0.0030(6) -0.0126(6) -0.0002(5)
C20 0.0235(7) 0.0192(6) 0.0205(6) -0.0048(5) -0.0092(5) 0.0020(5)
C21 0.0205(6) 0.0170(6) 0.0197(6) -0.0070(5) -0.0085(5) 0.0044(5)
C22 0.0172(6) 0.0195(6) 0.0207(6) -0.0072(5) -0.0062(5) 0.0019(5)
C23 0.0206(6) 0.0184(6) 0.0178(6) -0.0058(5) -0.0055(5) 0.0015(5)
C24 0.0220(6) 0.0165(6) 0.0201(6) -0.0071(5) -0.0103(5) 0.0041(5)
C25 0.0172(6) 0.0230(7) 0.0221(7) -0.0066(6) -0.0064(5) 0.0024(5)
C26 0.0207(6) 0.0206(6) 0.0190(6) -0.0039(5) -0.0059(5) 0.0013(5)
O27 0.0204(5) 0.0290(5) 0.0187(5) -0.0025(4) -0.0087(4) 0.0024(4)
C28 0.0266(7) 0.0249(7) 0.0185(6) -0.0030(6) -0.0094(5) 0.0017(5)

loop_
_atom_type_symbol
_atom_type_description
_atom_type_scat_dispersion_real
_atom_type_scat_dispersion_imag
_atom_type_scat_source
C C 0.0181 0.0091 'International Tables Vol C Tables 4.2.6.8 and 6.1.1.4'
H H 0.0000 0.0000 'International Tables Vol C Tables 4.2.6.8 and 6.1.1.4'
B B 0.0090 0.0039 'International Tables Vol C Tables 4.2.6.8 and 6.1.1.4'
N N 0.0311 0.0180 'International Tables Vol C Tables 4.2.6.8 and 6.1.1.4'
O O 0.0492 0.0322 'International Tables Vol C Tables 4.2.6.8 and 6.1.1.4'

loop_
_geom_angle_atom_site_label_1
_geom_angle_atom_site_label_2
_geom_angle_atom_site_label_3
_geom_angle
_geom_angle_site_symmetry_1
_geom_angle_site_symmetry_3
_geom_angle_publ_flag
N1 C2 B3 175.87(14) . . ?
C2 B3 H3 109.2(8) . . ?
C2 B3 C4 112.24(11) . . ?
C4 B3 H3 112.0(8) . . ?
N8 B3 C2 109.70(11) . . ?
N8 B3 H3 105.7(8) . . ?
N8 B3 C4 107.74(10) . . ?
C5 C4 B3 124.06(12) . . ?
C5 C4 C21 119.05(12) . . ?
C21 C4 B3 116.85(11) . . ?
C4 C5 H5 119.0 . . ?
C4 C5 C6 121.95(12) . . ?
C6 C5 H5 119.0 . . ?
C7 C6 C5 117.38(11) . . ?
C14 C6 C5 128.91(12) . . ?
C14 C6 C7 113.72(12) . . ?
N8 C7 C6 126.65(12) . . ?
N8 C7 C11 107.99(11) . . ?
C11 C7 C6 125.36(12) . . ?
C7 N8 B3 121.73(10) . . ?
N9 N8 B3 127.32(10) . . ?
N9 N8 C7 110.72(11) . . ?
N8 N9 N10 106.04(10) . . ?
N9 N10 C11 111.82(10) . . ?
N9 N10 C15 118.84(10) . . ?
C11 N10 C15 129.31(11) . . ?
C7 C11 C12 120.61(12) . . ?
N10 C11 C7 103.42(11) . . ?
N10 C11 C12 135.97(12) . . ?
C11 C12 H12 122.6 . . ?
C13 C12 C11 114.86(12) . . ?
C13 C12 H12 122.6 . . ?
C12 C13 H13 118.1 . . ?
C12 C13 C14 123.76(12) . . ?
C14 C13 H13 118.1 . . ?
C6 C14 C13 121.69(12) . . ?
C6 C14 H14 119.2 . . ?
C13 C14 H14 119.2 . . ?
C16 C15 N10 119.81(11) . . ?
C20 C15 N10 118.44(11) . . ?
C20 C15 C16 121.74(12) . . ?
C15 C16 H16 120.8 . . ?
C15 C16 C17 118.33(13) . . ?
C17 C16 H16 120.8 . . ?
C16 C17 H17 119.7 . . ?
C18 C17 C16 120.54(13) . . ?
C18 C17 H17 119.7 . . ?
C17 C18 H18 119.9 . . ?
C17 C18 C19 120.21(13) . . ?
C19 C18 H18 119.9 . . ?
C18 C19 H19 120.0 . . ?
C20 C19 C18 120.03(13) . . ?
C20 C19 H19 120.0 . . ?
C15 C20 H20 120.5 . . ?
C19 C20 C15 119.08(13) . . ?
C19 C20 H20 120.5 . . ?
C22 C21 C4 121.10(12) . . ?
C22 C21 C26 117.04(12) . . ?
C26 C21 C4 121.86(12) . . ?
C21 C22 H22 118.9 . . ?
C23 C22 C21 122.12(12) . . ?
C23 C22 H22 118.9 . . ?
C22 C23 H23 120.3 . . ?
C24 C23 C22 119.48(12) . . ?
C24 C23 H23 120.3 . . ?
C23 C24 C25 119.59(12) . . ?
O27 C24 C23 124.30(12) . . ?
O27 C24 C25 116.10(11) . . ?
C24 C25 H25 119.9 . . ?
C26 C25 C24 120.20(12) . . ?
C26 C25 H25 119.9 . . ?
C21 C26 H26 119.3 . . ?
C25 C26 C21 121.48(12) . . ?
C25 C26 H26 119.3 . . ?
C24 O27 C28 117.12(10) . . ?
O27 C28 H28A 109.5 . . ?
O27 C28 H28B 109.5 . . ?
O27 C28 H28C 109.5 . . ?
H28A C28 H28B 109.5 . . ?
H28A C28 H28C 109.5 . . ?
H28B C28 H28C 109.5 . . ?

loop_
_geom_bond_atom_site_label_1
_geom_bond_atom_site_label_2
_geom_bond_distance
_geom_bond_site_symmetry_2
_geom_bond_publ_flag
N1 C2 1.1407(18) . ?
C2 B3 1.602(2) . ?
B3 H3 1.131(16) . ?
B3 C4 1.6246(19) . ?
B3 N8 1.5756(18) . ?
C4 C5 1.3535(18) . ?
C4 C21 1.4841(18) . ?
C5 H5 0.9500 . ?
C5 C6 1.4537(18) . ?
C6 C7 1.4057(17) . ?
C6 C14 1.3829(18) . ?
C7 N8 1.3588(16) . ?
C7 C11 1.3829(18) . ?
N8 N9 1.3136(15) . ?
N9 N10 1.3433(15) . ?
N10 C11 1.3764(16) . ?
N10 C15 1.4277(16) . ?
C11 C12 1.4113(17) . ?
C12 H12 0.9500 . ?
C12 C13 1.3801(19) . ?
C13 H13 0.9500 . ?
C13 C14 1.4222(18) . ?
C14 H14 0.9500 . ?
C15 C16 1.3878(18) . ?
C15 C20 1.3861(18) . ?
C16 H16 0.9500 . ?
C16 C17 1.3950(19) . ?
C17 H17 0.9500 . ?
C17 C18 1.380(2) . ?
C18 H18 0.9500 . ?
C18 C19 1.392(2) . ?
C19 H19 0.9500 . ?
C19 C20 1.3852(19) . ?
C20 H20 0.9500 . ?
C21 C22 1.3962(18) . ?
C21 C26 1.4094(18) . ?
C22 H22 0.9500 . ?
C22 C23 1.3931(18) . ?
C23 H23 0.9500 . ?
C23 C24 1.3922(18) . ?
C24 C25 1.3957(19) . ?
C24 O27 1.3711(15) . ?
C25 H25 0.9500 . ?
C25 C26 1.3828(19) . ?
C26 H26 0.9500 . ?
O27 C28 1.4304(16) . ?
C28 H28A 0.9800 . ?
C28 H28B 0.9800 . ?
C28 H28C 0.9800 . ?

loop_
_geom_torsion_atom_site_label_1
_geom_torsion_atom_site_label_2
_geom_torsion_atom_site_label_3
_geom_torsion_atom_site_label_4
_geom_torsion
_geom_torsion_site_symmetry_1
_geom_torsion_site_symmetry_2
_geom_torsion_site_symmetry_3
_geom_torsion_site_symmetry_4
_geom_torsion_publ_flag
C2 B3 C4 C5 128.14(13) . . . . ?
C2 B3 C4 C21 -54.18(15) . . . . ?
C2 B3 N8 C7 -130.21(12) . . . . ?
C2 B3 N8 N9 55.83(16) . . . . ?
B3 C4 C5 C6 -3.0(2) . . . . ?
B3 C4 C21 C22 -32.89(17) . . . . ?
B3 C4 C21 C26 147.69(12) . . . . ?
B3 N8 N9 N10 174.90(11) . . . . ?
C4 B3 N8 C7 -7.76(16) . . . . ?
C4 B3 N8 N9 178.28(11) . . . . ?
C4 C5 C6 C7 -1.72(19) . . . . ?
C4 C5 C6 C14 178.30(13) . . . . ?
C4 C21 C22 C23 -176.94(12) . . . . ?
C4 C21 C26 C25 177.13(12) . . . . ?
C5 C4 C21 C22 144.92(13) . . . . ?
C5 C4 C21 C26 -34.50(18) . . . . ?
C5 C6 C7 N8 1.03(19) . . . . ?
C5 C6 C7 C11 -179.49(12) . . . . ?
C5 C6 C14 C13 179.34(12) . . . . ?
C6 C7 N8 B3 4.44(19) . . . . ?
C6 C7 N8 N9 179.31(12) . . . . ?
C6 C7 C11 N10 -179.56(12) . . . . ?
C6 C7 C11 C12 0.4(2) . . . . ?
C7 C6 C14 C13 -0.64(18) . . . . ?
C7 N8 N9 N10 0.39(14) . . . . ?
C7 C11 C12 C13 -1.09(18) . . . . ?
N8 B3 C4 C5 7.26(17) . . . . ?
N8 B3 C4 C21 -175.05(10) . . . . ?
N8 C7 C11 N10 0.00(13) . . . . ?
N8 C7 C11 C12 179.96(11) . . . . ?
N8 N9 N10 C11 -0.40(14) . . . . ?
N8 N9 N10 C15 -178.66(10) . . . . ?
N9 N10 C11 C7 0.24(14) . . . . ?
N9 N10 C11 C12 -179.71(14) . . . . ?
N9 N10 C15 C16 -44.12(17) . . . . ?
N9 N10 C15 C20 134.74(13) . . . . ?
N10 C11 C12 C13 178.86(14) . . . . ?
N10 C15 C16 C17 176.33(12) . . . . ?
N10 C15 C20 C19 -177.44(12) . . . . ?
C11 C7 N8 B3 -175.11(11) . . . . ?
C11 C7 N8 N9 -0.25(14) . . . . ?
C11 N10 C15 C16 137.97(14) . . . . ?
C11 N10 C15 C20 -43.18(19) . . . . ?
C11 C12 C13 C14 0.96(19) . . . . ?
C12 C13 C14 C6 -0.1(2) . . . . ?
C14 C6 C7 N8 -178.99(12) . . . . ?
C14 C6 C7 C11 0.49(19) . . . . ?
C15 N10 C11 C7 178.28(12) . . . . ?
C15 N10 C11 C12 -1.7(2) . . . . ?
C15 C16 C17 C18 1.2(2) . . . . ?
C16 C15 C20 C19 1.4(2) . . . . ?
C16 C17 C18 C19 1.1(2) . . . . ?
C17 C18 C19 C20 -2.2(2) . . . . ?
C18 C19 C20 C15 1.0(2) . . . . ?
C20 C15 C16 C17 -2.5(2) . . . . ?
C21 C4 C5 C6 179.36(11) . . . . ?
C21 C22 C23 C24 -0.24(19) . . . . ?
C22 C21 C26 C25 -2.32(19) . . . . ?
C22 C23 C24 C25 -2.29(19) . . . . ?
C22 C23 C24 O27 176.75(12) . . . . ?
C23 C24 C25 C26 2.47(19) . . . . ?
C23 C24 O27 C28 2.09(18) . . . . ?
C24 C25 C26 C21 -0.1(2) . . . . ?
C25 C24 O27 C28 -178.85(11) . . . . ?
C26 C21 C22 C23 2.50(19) . . . . ?
O27 C24 C25 C26 -176.64(12) . . . . ?
